data_2012317
loop_
_publ_author_name
'Evans, James M. B.'
'Kapitan, Anoop'
'Rosair, Georgina M.'
'Roberts, Kevin J.'
'White, Graeme'

_publ_section_title
;
 Sodium phenoxyacetate hemihydrate
;
_journal_issue 11
_journal_name_full 'Acta Crystallographica Section C'
_journal_page_first 1277
_journal_page_last 1278
_journal_paper_doi 10.1107/S0108270101013762
_journal_volume 57
_journal_year 2001
_chemical_formula_iupac 'Na 1+, C8 H7 O3 1-, 0.5H2 O1'
_chemical_formula_moiety 'Na 1+, C8 H7 O3 1-, 0.5H2 O1'
_chemical_formula_sum 'C8 H8 Na O3.5'
_chemical_formula_weight 183.13
_chemical_name_systematic
;
Sodium phenoxyacetate hemihydrate
;
_space_group_IT_number 15
_symmetry_cell_setting monoclinic
_symmetry_space_group_name_Hall '-C 2yc'
_symmetry_space_group_name_H-M 'C 1 2/c 1'
_audit_creation_method SHELXL-97
_cell_angle_alpha 90.00
_cell_angle_beta 98.02(3)
_cell_angle_gamma 90.00
_cell_formula_units_Z 8
_cell_length_a 34.149(11)
_cell_length_b 7.654(3)
_cell_length_c 6.144(2)
_cell_measurement_reflns_used 32
_cell_measurement_temperature 160(2)
_cell_measurement_theta_max 12.26
_cell_measurement_theta_min 5.33
_cell_volume 1590.2(10)
_computing_cell_refinement XSCANS
_computing_data_collection 'XSCANS (Siemens, 1996)'
_computing_data_reduction 'SHELXTL (Bruker, 1999)'
_computing_molecular_graphics SHELXTL
_computing_publication_material SHELXTL
_computing_structure_refinement 'SHELXL97 (Sheldrick, 1997)'
_computing_structure_solution 'SHELXS97 (Sheldrick, 1997)'
_diffrn_ambient_temperature 293(2)
_diffrn_measured_fraction_theta_full .997
_diffrn_measured_fraction_theta_max .997
_diffrn_measurement_device_type 'Bruker P4'
_diffrn_measurement_method \w
_diffrn_radiation_monochromator graphite
_diffrn_radiation_source 'fine-focus sealed tube'
_diffrn_radiation_type MoK\a
_diffrn_radiation_wavelength .71073
_diffrn_reflns_av_R_equivalents .0689
_diffrn_reflns_av_sigmaI/netI .0587
_diffrn_reflns_limit_h_max 1
_diffrn_reflns_limit_h_min -40
_diffrn_reflns_limit_k_max 1
_diffrn_reflns_limit_k_min -9
_diffrn_reflns_limit_l_max 7
_diffrn_reflns_limit_l_min -7
_diffrn_reflns_number 1719
_diffrn_reflns_theta_full 25.01
_diffrn_reflns_theta_max 25.01
_diffrn_reflns_theta_min 2.41
_diffrn_standards_decay_% none
_diffrn_standards_interval_count 97
_diffrn_standards_number 3
_exptl_absorpt_coefficient_mu .164
_exptl_absorpt_correction_T_max .7917
_exptl_absorpt_correction_T_min .7187
_exptl_absorpt_correction_type '\y scan'
_exptl_absorpt_process_details '(North et al., 1968)'
_exptl_crystal_colour colourless
_exptl_crystal_density_diffrn 1.530
_exptl_crystal_density_method 'not measured'
_exptl_crystal_description needle
_exptl_crystal_F_000 760
_exptl_crystal_size_max .74
_exptl_crystal_size_mid .26
_exptl_crystal_size_min .05
_refine_diff_density_max .357
_refine_diff_density_min -.494
_refine_ls_extinction_method none
_refine_ls_goodness_of_fit_ref 1.042
_refine_ls_hydrogen_treatment mixed
_refine_ls_matrix_type full
_refine_ls_number_parameters 117
_refine_ls_number_reflns 1400
_refine_ls_number_restraints 0
_refine_ls_restrained_S_all 1.042
_refine_ls_R_factor_all .0674
_refine_ls_R_factor_gt .0520
_refine_ls_shift/su_max <0.001
_refine_ls_shift/su_mean .000
_refine_ls_structure_factor_coef Fsqd
_refine_ls_weighting_details 'calc w = 1/[\s^2^(Fo^2^)+(0.0816P)^2^+1.4634P] where P = (Fo^2^+2Fc^2^)/3'
_refine_ls_weighting_scheme calc
_refine_ls_wR_factor_ref .1393
_reflns_number_gt 1127
_reflns_number_total 1400
_reflns_threshold_expression I>2\s(I)
_cod_data_source_file gd1176.cif
_cod_data_source_block I
_cod_depositor_comments
;
The following automatic conversions were performed:
'_symmetry_cell_setting' value 'Monoclinic' changed to 'monoclinic'
according to '/home/saulius/struct/CIF-dictionaries/cif_core.dic'
dictionary named 'cif_core.dic' version 2.4.1 from
2010-06-29.

'_geom_bond_publ_flag' value 'Y' changed to 'y' according to
'/home/saulius/struct/CIF-dictionaries/cif_core.dic' dictionary named
'cif_core.dic' version 2.4.1 from 2010-06-29 (13 times).

Automatic conversion script
Id: cif_fix_enum 1527 2010-12-29 10:47:43Z saulius 

The following automatic conversions were performed:

'_symmetry_cell_setting' value 'Monoclinic' changed to 'monoclinic'
according to /home/saulius/struct/CIF-dictionaries/cif_core.dic
dictionary named 'cif_core.dic' version 2.4.1 from
2010-06-29.

'_geom_bond_publ_flag' value 'Y' changed to 'y'
according to /home/saulius/struct/CIF-dictionaries/cif_core.dic
dictionary named 'cif_core.dic' version 2.4.1 from 2010-06-29 (13
times).

'_geom_angle_publ_flag' value 'Y' changed to 'y' according
to /home/saulius/struct/CIF-dictionaries/cif_core.dic dictionary
named 'cif_core.dic' version 2.4.1 from 2010-06-29 (15 times).

Automatic conversion script
Id: cif_fix_values 1715 2011-07-08 13:25:40Z adriana 
;
_cod_original_sg_symbol_H-M 'C 2/c'
_cod_original_formula_sum 'C8 H8 Na O3.50'
_cod_database_code 2012317
_cod_database_fobs_code 2012317

loop_
_symmetry_equiv_pos_as_xyz
'x, y, z'
'-x, y, -z+1/2'
'x+1/2, y+1/2, z'
'-x+1/2, y+1/2, -z+1/2'
'-x, -y, -z'
'x, -y, z-1/2'
'-x+1/2, -y+1/2, -z'
'x+1/2, -y+1/2, z-1/2'

loop_
_atom_site_label
_atom_site_fract_x
_atom_site_fract_y
_atom_site_fract_z
_atom_site_U_iso_or_equiv
_atom_site_adp_type
_atom_site_calc_flag
_atom_site_refinement_flags
_atom_site_occupancy
_atom_site_disorder_assembly
_atom_site_disorder_group
_atom_site_type_symbol
Na1 .46847(3) .17124(13) .03367(15) .0158(3) Uani d . 1 . . Na
O1 .40157(5) .2474(2) .1427(3) .0191(5) Uani d . 1 . . O
O2 .46095(5) .1196(2) .4207(3) .0176(4) Uani d . 1 . . O
O3 .44708(5) .2918(3) .6954(3) .0193(5) Uani d . 1 . . O
O4 .5000 .4255(4) .2500 .0225(6) Uani d S 1 . . O
H4 .5200(9) .492(5) .247(5) .027 Uiso d . 1 . . H
C2 .44134(7) .2340(3) .5031(4) .0142(5) Uani d . 1 . . C
C3 .40562(7) .3153(3) .3616(4) .0165(6) Uani d . 1 . . C
H3A .3814 .2896 .4273 .020 Uiso calc R 1 . . H
H3B .4089 .4437 .3578 .020 Uiso calc R 1 . . H
C10 .36439(7) .2537(3) .0232(4) .0149(5) Uani d . 1 . . C
C11 .35837(8) .1527(3) -.1669(4) .0192(6) Uani d . 1 . . C
H11A .3796 .0877 -.2116 .023 Uiso calc R 1 . . H
C12 .32123(8) .1475(4) -.2904(4) .0239(6) Uani d . 1 . . C
H12A .3171 .0784 -.4199 .029 Uiso calc R 1 . . H
C13 .29003(8) .2417(4) -.2277(4) .0244(6) Uani d . 1 . . C
H13A .2645 .2352 -.3115 .029 Uiso calc R 1 . . H
C14 .29651(8) .3456(4) -.0413(4) .0225(6) Uani d . 1 . . C
H14A .2753 .4118 .0014 .027 Uiso calc R 1 . . H
C15 .33357(8) .3539(4) .0838(4) .0194(6) Uani d . 1 . . C
H15A .3379 .4273 .2095 .023 Uiso calc R 1 . . H

loop_
_atom_site_aniso_label
_atom_site_aniso_U_11
_atom_site_aniso_U_22
_atom_site_aniso_U_33
_atom_site_aniso_U_12
_atom_site_aniso_U_13
_atom_site_aniso_U_23
Na1 .0206(6) .0161(6) .0109(5) .0006(4) .0027(4) -.0010(4)
O1 .0202(9) .0267(10) .0107(9) .0048(8) .0037(7) -.0033(8)
O2 .0210(9) .0157(9) .0170(9) .0031(7) .0062(7) .0026(7)
O3 .0238(10) .0225(10) .0114(9) -.0012(8) .0016(7) .0004(7)
O4 .0324(15) .0138(14) .0232(14) .000 .0107(12) .000
C2 .0162(12) .0127(12) .0147(12) -.0044(10) .0060(10) .0021(10)
C3 .0211(13) .0178(13) .0114(12) .0019(10) .0047(10) -.0009(10)
C10 .0186(12) .0150(12) .0115(12) -.0019(10) .0035(9) .0036(10)
C11 .0261(14) .0184(13) .0142(12) .0009(11) .0067(10) .0002(11)
C12 .0325(15) .0264(15) .0128(13) -.0080(12) .0029(11) -.0013(11)
C13 .0206(13) .0323(16) .0194(14) -.0057(12) -.0003(11) .0037(12)
C14 .0214(13) .0254(15) .0218(14) .0026(11) .0067(11) .0036(12)
C15 .0228(13) .0215(14) .0139(12) .0012(11) .0033(10) .0002(11)

loop_
_atom_type_symbol
_atom_type_description
_atom_type_scat_dispersion_real
_atom_type_scat_dispersion_imag
_atom_type_scat_source
C C .0033 .0016 'International Tables Vol C Tables 4.2.6.8 and 6.1.1.4'
H H .0000 .0000 'International Tables Vol C Tables 4.2.6.8 and 6.1.1.4'
O O .0106 .0060 'International Tables Vol C Tables 4.2.6.8 and 6.1.1.4'
Na Na .0362 .0249 'International Tables Vol C Tables 4.2.6.8 and 6.1.1.4'

loop_
_geom_angle_atom_site_label_1
_geom_angle_atom_site_label_2
_geom_angle_atom_site_label_3
_geom_angle_site_symmetry_1
_geom_angle_site_symmetry_3
_geom_angle
_geom_angle_publ_flag
O3 Na1 O2 1_554 6 96.08(7) y
O3 Na1 O2 1_554 2_655 110.87(7) y
O2 Na1 O2 6 2_655 86.86(7) y
O3 Na1 O2 1_554 . 151.19(7) y
O2 Na1 O2 6 . 96.45(6) y
O2 Na1 O2 2_655 . 95.65(7) y
O3 Na1 O4 1_554 . 103.07(7) y
O2 Na1 O4 6 . 156.46(7) y
O2 Na1 O4 2_655 . 73.67(6) y
O2 Na1 O4 . . 73.01(6) y
O3 Na1 O1 1_554 . 87.83(7) y
O2 Na1 O1 6 . 103.40(7) y
O2 Na1 O1 2_655 . 157.84(7) y
O2 Na1 O1 . . 64.04(6) y
O4 Na1 O1 . . 91.01(6) y
C10 O1 C3 . . 116.72(18) ?
C10 O1 Na1 . . 131.72(14) ?
C3 O1 Na1 . . 111.06(14) ?
C2 O2 Na1 . 6_556 126.13(15) ?
C2 O2 Na1 . 2_655 114.81(16) ?
Na1 O2 Na1 6_556 2_655 93.14(7) ?
C2 O2 Na1 . . 114.37(15) ?
Na1 O2 Na1 6_556 . 114.75(8) ?
Na1 O2 Na1 2_655 . 81.32(7) ?
C2 O3 Na1 . 1_556 134.45(17) ?
Na1 O4 Na1 . 2_655 78.48(10) ?
Na1 O4 H4 . . 137(2) ?
Na1 O4 H4 2_655 . 101(2) ?
O3 C2 O2 . . 127.4(2) ?
O3 C2 C3 . . 113.6(2) ?
O2 C2 C3 . . 119.0(2) ?
O1 C3 C2 . . 110.6(2) ?
O1 C3 H3A . . 109.5 ?
C2 C3 H3A . . 109.5 ?
O1 C3 H3B . . 109.5 ?
C2 C3 H3B . . 109.5 ?
H3A C3 H3B . . 108.1 ?
O1 C10 C11 . . 116.4(2) ?
O1 C10 C15 . . 123.5(2) ?
C11 C10 C15 . . 120.1(2) ?
C12 C11 C10 . . 119.5(2) ?
C12 C11 H11A . . 120.3 ?
C10 C11 H11A . . 120.3 ?
C11 C12 C13 . . 121.0(3) ?
C11 C12 H12A . . 119.5 ?
C13 C12 H12A . . 119.5 ?
C12 C13 C14 . . 119.2(3) ?
C12 C13 H13A . . 120.4 ?
C14 C13 H13A . . 120.4 ?
C13 C14 C15 . . 120.8(3) ?
C13 C14 H14A . . 119.6 ?
C15 C14 H14A . . 119.6 ?
C14 C15 C10 . . 119.4(2) ?
C14 C15 H15A . . 120.3 ?
C10 C15 H15A . . 120.3 ?

loop_
_geom_bond_atom_site_label_1
_geom_bond_atom_site_label_2
_geom_bond_site_symmetry_2
_geom_bond_distance
_geom_bond_publ_flag
Na1 O3 1_554 2.298(2) y
Na1 O2 6 2.335(2) y
Na1 O2 2_655 2.420(2) y
Na1 O2 . 2.459(2) y
Na1 O4 . 2.513(2) y
Na1 O1 . 2.537(2) y
Na1 Na1 2_655 3.179(2) y
Na1 Na1 5_655 3.454(2) y
Na1 Na1 6 4.0384(16) y
O1 C10 . 1.376(3) y
O1 C3 . 1.431(3) y
O2 C2 . 1.251(3) y
O3 C2 . 1.251(3) y
O4 H4 . .85(3) ?
C2 C3 . 1.528(3) ?
C3 H3A . .9900 ?
C3 H3B . .9900 ?
C10 C11 . 1.392(4) ?
C10 C15 . 1.394(4) ?
C11 C12 . 1.385(4) ?
C11 H11A . .9500 ?
C12 C13 . 1.385(4) ?
C12 H12A . .9500 ?
C13 C14 . 1.387(4) ?
C13 H13A . .9500 ?
C14 C15 . 1.388(4) ?
C14 H14A . .9500 ?
C15 H15A . .9500 ?

loop_
_geom_hbond_atom_site_label_D
_geom_hbond_atom_site_label_H
_geom_hbond_atom_site_label_A
_geom_hbond_site_symmetry_A
_geom_hbond_distance_DH
_geom_hbond_distance_HA
_geom_hbond_distance_DA
_geom_hbond_angle_DHA
O4 H4 O3 5_666 .85(3) 2.00(3) 2.809(3) 157(3)

loop_
_geom_torsion_atom_site_label_1
_geom_torsion_atom_site_label_2
_geom_torsion_atom_site_label_3
_geom_torsion_atom_site_label_4
_geom_torsion_site_symmetry_1
_geom_torsion_site_symmetry_4
_geom_torsion
O3 Na1 O1 C10 1_554 . 33.2(2)
O2 Na1 O1 C10 6 . -62.6(2)
O2 Na1 O1 C10 2_655 . -178.4(2)
O2 Na1 O1 C10 . . -153.3(2)
O4 Na1 O1 C10 . . 136.2(2)
Na1 Na1 O1 C10 2_655 . -175.07(19)
Na1 Na1 O1 C10 5_655 . -86.3(2)
Na1 Na1 O1 C10 6 . -29.5(2)
Na1 Na1 O1 C10 6_556 . -125.5(2)
O3 Na1 O1 C3 1_554 . -138.19(16)
O2 Na1 O1 C3 6 . 126.07(16)
O2 Na1 O1 C3 2_655 . 10.2(3)
O2 Na1 O1 C3 . . 35.36(15)
O4 Na1 O1 C3 . . -35.15(16)
Na1 Na1 O1 C3 2_655 . 13.59(16)
Na1 Na1 O1 C3 5_655 . 102.40(18)
Na1 Na1 O1 C3 6 . 159.13(14)
Na1 Na1 O1 C3 6_556 . 63.18(15)
O3 Na1 O2 C2 1_554 . -25.2(3)
O2 Na1 O2 C2 6 . -140.46(14)
O2 Na1 O2 C2 2_655 . 132.08(16)
O4 Na1 O2 C2 . . 61.08(16)
O1 Na1 O2 C2 . . -38.66(16)
Na1 Na1 O2 C2 2_655 . 113.38(18)
Na1 Na1 O2 C2 5_655 . 174.80(16)
Na1 Na1 O2 C2 6 . -142.46(15)
Na1 Na1 O2 C2 6_556 . -157.2(2)
O3 Na1 O2 Na1 1_554 6_556 131.95(14)
O2 Na1 O2 Na1 6 6_556 16.70(13)
O2 Na1 O2 Na1 2_655 6_556 -70.77(9)
O4 Na1 O2 Na1 . 6_556 -141.76(9)
O1 Na1 O2 Na1 . 6_556 118.50(10)
Na1 Na1 O2 Na1 2_655 6_556 -89.47(8)
Na1 Na1 O2 Na1 5_655 6_556 -28.04(10)
Na1 Na1 O2 Na1 6 6_556 14.70(11)
O3 Na1 O2 Na1 1_554 2_655 -138.58(13)
O2 Na1 O2 Na1 6 2_655 106.17(7)
O2 Na1 O2 Na1 2_655 2_655 18.70(9)
O4 Na1 O2 Na1 . 2_655 -52.29(5)
O1 Na1 O2 Na1 . 2_655 -152.04(7)
Na1 Na1 O2 Na1 5_655 2_655 61.42(7)
Na1 Na1 O2 Na1 6 2_655 104.16(5)
Na1 Na1 O2 Na1 6_556 2_655 89.47(8)
O3 Na1 O4 Na1 1_554 2_655 -159.36(7)
O2 Na1 O4 Na1 6 2_655 -15.73(13)
O2 Na1 O4 Na1 2_655 2_655 -51.12(5)
O2 Na1 O4 Na1 . 2_655 50.23(5)
O1 Na1 O4 Na1 . 2_655 112.64(6)
Na1 Na1 O4 Na1 5_655 2_655 -41.18(4)
Na1 Na1 O4 Na1 6 2_655 -92.96(10)
Na1 Na1 O4 Na1 6_556 2_655 31.05(3)
Na1 O3 C2 O2 1_556 . -35.7(4)
Na1 O3 C2 C3 1_556 . 143.41(18)
Na1 O2 C2 O3 6_556 . 62.3(3)
Na1 O2 C2 O3 2_655 . -52.0(3)
Na1 O2 C2 O3 . . -143.5(2)
Na1 O2 C2 C3 6_556 . -116.7(2)
Na1 O2 C2 C3 2_655 . 128.97(19)
Na1 O2 C2 C3 . . 37.4(3)
C10 O1 C3 C2 . . 156.0(2)
Na1 O1 C3 C2 . . -31.3(2)
O3 C2 C3 O1 . . 178.2(2)
O2 C2 C3 O1 . . -2.6(3)
C3 O1 C10 C11 . . -165.4(2)
Na1 O1 C10 C11 . . 23.6(3)
C3 O1 C10 C15 . . 14.5(3)
Na1 O1 C10 C15 . . -156.49(19)
O1 C10 C11 C12 . . 177.5(2)
C15 C10 C11 C12 . . -2.4(4)
C10 C11 C12 C13 . . .1(4)
C11 C12 C13 C14 . . 1.5(4)
C12 C13 C14 C15 . . -.9(4)
C13 C14 C15 C10 . . -1.3(4)
O1 C10 C15 C14 . . -176.9(2)
C11 C10 C15 C14 . . 3.0(4)
